data_4060169
_journal_name_full Organometallics
_journal_paper_doi 10.1021/om049324c
_journal_year 2005
_chemical_formula_moiety 'C48 H112 O16 Si12'
_chemical_formula_sum 'C48 H112 O16 Si12'
_chemical_formula_weight 1282.43
_space_group_IT_number 2
_symmetry_cell_setting triclinic
_symmetry_Int_Tables_number 2
_symmetry_space_group_name_Hall '-P 1'
_symmetry_space_group_name_H-M 'P -1'
_cell_angle_alpha 98.28(1)
_cell_angle_beta 104.711(8)
_cell_angle_gamma 100.054(6)
_cell_formula_units_Z 1
_cell_length_a 11.552(2)
_cell_length_b 18.738(3)
_cell_length_c 9.449(1)
_cell_measurement_reflns_used ?
_cell_measurement_temperature 286.2
_cell_measurement_theta_max ?
_cell_measurement_theta_min ?
_cell_volume 1909.4(5)
_diffrn_measurement_device_type ?
_diffrn_radiation_type 'Mo K\a'
_diffrn_radiation_wavelength 0.7107
_diffrn_reflns_av_R_equivalents 0.000
_diffrn_reflns_limit_h_max 14
_diffrn_reflns_limit_h_min 0
_diffrn_reflns_limit_k_max 22
_diffrn_reflns_limit_k_min -24
_diffrn_reflns_limit_l_max 11
_diffrn_reflns_limit_l_min -12
_diffrn_reflns_number 6212
_diffrn_reflns_theta_max 27.50
_diffrn_reflns_theta_min ?
_exptl_absorpt_coefficient_mu 0.254
_exptl_absorpt_correction_type none
_exptl_crystal_colour colorless
_exptl_crystal_density_diffrn 1.115
_exptl_crystal_density_meas ?
_exptl_crystal_density_method 'not measured'
_exptl_crystal_description prismatic
_exptl_crystal_size_max 0.200
_exptl_crystal_size_mid 0.100
_exptl_crystal_size_min 0.100
_exptl_crystal_size_rad ?
_refine_diff_density_max 0.56
_refine_diff_density_min -0.41
_refine_ls_extinction_coef 0.0414
_refine_ls_extinction_expression Fc^*^=kFc[1+0.001xFc^2^\l^3^/sin(2\q)]^-1/4^
_refine_ls_extinction_method SHELXL
_refine_ls_goodness_of_fit_ref 1.388
_refine_ls_hydrogen_treatment noref
_refine_ls_number_parameters 380
_refine_ls_number_reflns 5412
_refine_ls_R_factor_gt 0.0918
_refine_ls_shift/su_max -0.0950
_refine_ls_structure_factor_coef Fsqd
_refine_ls_weighting_details 'w = 1/[\s^2^(Fo^2^) + (0.2000P)^2^+0.0000P] where P=(Fo^2^+2Fc^2^)/3'
_refine_ls_weighting_scheme calc
_refine_ls_wR_factor_ref 0.3161
_reflns_number_gt 5412
_reflns_number_total 6200
_reflns_threshold_expression >2.0sigma(I)
_cod_database_code 4060169

loop_
_symmetry_equiv_pos_as_xyz
x,y,z
-x,-y,-z

loop_
_atom_site_label
_atom_site_type_symbol
_atom_site_fract_x
_atom_site_fract_y
_atom_site_fract_z
_atom_site_U_iso_or_equiv
_atom_site_adp_type
_atom_site_occupancy
_atom_site_calc_flag
_atom_site_refinement_flags
_atom_site_disorder_assembly
_atom_site_disorder_group
Si(1) Si 0.5514(1) -0.08792(6) -0.1333(1) 0.0783(4) Uani 1.00 d . . .
Si(2) Si 0.49938(8) -0.22264(5) 0.0144(1) 0.0717(3) Uani 1.00 d . . .
Si(3) Si 0.3563(1) -0.37205(6) -0.2087(2) 0.0891(4) Uani 1.00 d . . .
Si(4) Si 0.10518(9) -0.32470(6) -0.2151(2) 0.0901(4) Uani 1.00 d . . .
Si(5) Si 0.25283(8) -0.18417(5) 0.0328(1) 0.0700(3) Uani 1.00 d . . .
Si(6) Si 0.3094(1) -0.05060(5) -0.1180(1) 0.0783(4) Uani 1.00 d . . .
O(1) O 0.5481(3) -0.1615(2) -0.0704(5) 0.105(1) Uani 1.00 d . . .
O(2) O 0.4476(3) -0.2992(2) -0.1006(5) 0.105(1) Uani 1.00 d . . .
O(3) O 0.2155(3) -0.3629(2) -0.2448(4) 0.0951(8) Uani 1.00 d . . .
O(4) O 0.1598(3) -0.2545(2) -0.0788(4) 0.0970(9) Uani 1.00 d . . .
O(5) O 0.2510(3) -0.1155(2) -0.0502(5) 0.1026(10) Uani 1.00 d . . .
O(6) O 0.6439(3) -0.0222(2) -0.0085(5) 0.119(1) Uani 1.00 d . . .
O(7) O 0.3904(3) -0.1989(2) 0.0763(3) 0.0872(7) Uani 1.00 d . . .
O(8) O 0.4172(3) -0.0727(2) -0.1783(4) 0.114(1) Uani 1.00 d . . .
C(1) C 0.6050(9) -0.0979(6) -0.3034(10) 0.156(3) Uani 1.00 d . . .
C(2) C 0.7338(10) -0.1142(7) -0.270(1) 0.208(5) Uani 1.00 d . . .
C(3A) C 0.578(3) -0.062(2) -0.401(3) 0.30(1) Uani 0.75 d P . .
C(3B) C 0.517(3) -0.137(2) -0.433(3) 0.15(1) Uani 0.25 d P . .
C(4) C 0.6279(5) -0.2280(5) 0.1728(8) 0.137(2) Uani 1.00 d . . .
C(5) C 0.7356(6) -0.2493(6) 0.115(1) 0.194(4) Uani 1.00 d . . .
C(6A) C 0.5983(9) -0.2709(7) 0.277(1) 0.151(3) Uani 0.75 d P . .
C(6B) C 0.663(4) -0.189(2) 0.306(4) 0.18(1) Uani 0.25 d P . .
C(7) C 0.3993(8) -0.3881(7) -0.3829(10) 0.178(4) Uani 1.00 d . . .
C(8) C 0.534(1) -0.395(1) -0.353(2) 0.285(8) Uani 1.00 d . . .
C(9A) C 0.378(2) -0.339(1) -0.467(3) 0.232(9) Uani 0.75 d P . .
C(9B) C 0.335(3) -0.407(3) -0.525(3) 0.18(2) Uani 0.25 d P . .
C(10) C 0.3738(5) -0.4494(3) -0.1079(9) 0.132(2) Uani 1.00 d . . .
C(11) C 0.3082(10) -0.5241(3) -0.203(1) 0.238(6) Uani 1.00 d . . .
C(12) C 0.3330(9) -0.4378(5) 0.039(1) 0.182(3) Uani 1.00 d . . .
C(13) C -0.0038(7) -0.3929(4) -0.159(1) 0.181(4) Uani 1.00 d . . .
C(14) C -0.048(1) -0.4669(5) -0.258(2) 0.282(9) Uani 1.00 d . . .
C(15) C -0.086(1) -0.3671(6) -0.088(3) 0.37(1) Uani 1.00 d . . .
C(16) C 0.0417(6) -0.2873(3) -0.3864(8) 0.135(2) Uani 1.00 d . . .
C(17) C -0.010(1) -0.3438(7) -0.528(1) 0.229(5) Uani 1.00 d . . .
C(18) C -0.0527(8) -0.2417(5) -0.371(1) 0.201(4) Uani 1.00 d . . .
C(19) C 0.2046(6) -0.1641(4) 0.2054(7) 0.130(2) Uani 1.00 d . . .
C(20) C 0.210(1) -0.2221(8) 0.290(1) 0.232(6) Uani 1.00 d . . .
C(21) C 0.0791(8) -0.1440(5) 0.172(1) 0.176(4) Uani 1.00 d . . .
C(22) C 0.1892(8) -0.0363(6) -0.2794(9) 0.163(3) Uani 1.00 d . . .
C(23) C 0.0792(9) -0.0159(7) -0.222(1) 0.229(5) Uani 1.00 d . . .
C(24A) C 0.221(2) 0.004(1) -0.376(2) 0.162(6) Uani 0.50 d P . .
C(24B) C 0.168(2) -0.069(1) -0.413(2) 0.193(9) Uani 0.50 d P . .
H(1) H 0.5590 -0.1451 -0.3544 0.1788 Uiso 1.00 calc . . .
H(2) H 0.7361 -0.1498 -0.2102 0.2389 Uiso 1.00 calc . . .
H(3) H 0.7485 -0.1308 -0.3609 0.2389 Uiso 1.00 calc . . .
H(4) H 0.7911 -0.0693 -0.2182 0.2389 Uiso 1.00 calc . . .
H(5) H 0.6534 -0.0029 -0.3360 0.2776 Uiso 1.00 calc . . .
H(6) H 0.6110 -0.0653 -0.4773 0.2776 Uiso 1.00 calc . . .
H(7) H 0.5150 -0.0389 -0.4058 0.2776 Uiso 1.00 calc . . .
H(8) H 0.6605 -0.1780 0.2294 0.1462 Uiso 1.00 calc . . .
H(9) H 0.7733 -0.2803 0.1773 0.2307 Uiso 1.00 calc . . .
H(10) H 0.6996 -0.2802 0.0153 0.2307 Uiso 1.00 calc . . .
H(11) H 0.7915 -0.2090 0.1125 0.2307 Uiso 1.00 calc . . .
H(12) H 0.5381 -0.2560 0.3175 0.1790 Uiso 1.00 calc . . .
H(13) H 0.5639 -0.3231 0.2232 0.1790 Uiso 1.00 calc . . .
H(14) H 0.6688 -0.2717 0.3536 0.1790 Uiso 1.00 calc . . .
H(15) H 0.3515 -0.4358 -0.4402 0.2312 Uiso 1.00 calc . . .
H(16) H 0.4116 -0.2912 -0.4312 0.2505 Uiso 1.00 calc . . .
H(17) H 0.3827 -0.3538 -0.5700 0.2505 Uiso 1.00 calc . . .
H(18) H 0.2804 -0.3405 -0.4968 0.2505 Uiso 1.00 calc . . .
H(19) H 0.5568 -0.4235 -0.2894 0.3552 Uiso 1.00 calc . . .
H(20) H 0.5572 -0.4042 -0.4435 0.3552 Uiso 1.00 calc . . .
H(21) H 0.5870 -0.3415 -0.3045 0.3552 Uiso 1.00 calc . . .
H(22) H 0.4579 -0.4494 -0.0782 0.1522 Uiso 1.00 calc . . .
H(23) H 0.2222 -0.5246 -0.2401 0.2766 Uiso 1.00 calc . . .
H(24) H 0.3367 -0.5270 -0.2965 0.2766 Uiso 1.00 calc . . .
H(25) H 0.3240 -0.5612 -0.1596 0.2766 Uiso 1.00 calc . . .
H(26) H 0.3728 -0.3931 0.0955 0.2272 Uiso 1.00 calc . . .
H(27) H 0.2443 -0.4411 0.0057 0.2272 Uiso 1.00 calc . . .
H(28) H 0.3460 -0.4780 0.0849 0.2272 Uiso 1.00 calc . . .
H(29) H 0.0536 -0.4029 -0.0747 0.1975 Uiso 1.00 calc . . .
H(30) H -0.0771 -0.5005 -0.2012 0.3099 Uiso 1.00 calc . . .
H(31) H -0.1202 -0.4635 -0.3360 0.3099 Uiso 1.00 calc . . .
H(32) H 0.0094 -0.4808 -0.2981 0.3099 Uiso 1.00 calc . . .
H(33) H -0.0530 -0.3208 -0.0331 0.4619 Uiso 1.00 calc . . .
H(34) H -0.1568 -0.3661 -0.1722 0.4619 Uiso 1.00 calc . . .
H(35) H -0.1111 -0.4025 -0.0372 0.4619 Uiso 1.00 calc . . .
H(36) H 0.1097 -0.2541 -0.3973 0.1508 Uiso 1.00 calc . . .
H(37) H -0.0790 -0.3760 -0.5256 0.2831 Uiso 1.00 calc . . .
H(38) H -0.0236 -0.3200 -0.6097 0.2831 Uiso 1.00 calc . . .
H(39) H 0.0537 -0.3720 -0.5366 0.2831 Uiso 1.00 calc . . .
H(40) H -0.0200 -0.2060 -0.2787 0.2378 Uiso 1.00 calc . . .
H(41) H -0.0692 -0.2177 -0.4511 0.2378 Uiso 1.00 calc . . .
H(42) H -0.1248 -0.2735 -0.3667 0.2378 Uiso 1.00 calc . . .
H(43) H 0.2605 -0.1223 0.2626 0.1487 Uiso 1.00 calc . . .
H(44) H 0.1948 -0.2028 0.3825 0.3276 Uiso 1.00 calc . . .
H(45) H 0.1460 -0.2636 0.2385 0.3276 Uiso 1.00 calc . . .
H(46) H 0.2861 -0.2330 0.3075 0.3276 Uiso 1.00 calc . . .
H(47) H 0.0662 -0.1270 0.2655 0.2076 Uiso 1.00 calc . . .
H(48) H 0.0774 -0.1078 0.1146 0.2076 Uiso 1.00 calc . . .
H(49) H 0.0171 -0.1875 0.1211 0.2076 Uiso 1.00 calc . . .
H(50) H 0.1506 -0.0894 -0.3324 0.2027 Uiso 1.00 calc . . .
H(51) H 0.1114 0.0202 -0.1380 0.2559 Uiso 1.00 calc . . .
H(52) H 0.0296 0.0047 -0.3019 0.2559 Uiso 1.00 calc . . .
H(53) H 0.0289 -0.0578 -0.2107 0.2559 Uiso 1.00 calc . . .
H(54) H 0.2788 -0.0141 -0.4178 0.2075 Uiso 1.00 calc . . .
H(55) H 0.1514 0.0063 -0.4531 0.2075 Uiso 1.00 calc . . .
H(56) H 0.2596 0.0554 -0.3234 0.2075 Uiso 1.00 calc . . .

loop_
_atom_type_symbol
_atom_type_description
_atom_type_scat_dispersion_real
_atom_type_scat_dispersion_imag
_atom_type_scat_source
C C 0.003 0.002
;International Tables for Crystallography
(1992, Vol. C, Tables 4.2.6.8 and 6.1.1.4)
;
H H 0.000 0.000
;International Tables for Crystallography
(1992, Vol. C, Table 6.1.1.4)
;
Si Si 0.082 0.070
;International Tables for Crystallography
(1992, Vol. C, Tables 4.2.6.8 and 6.1.1.4)
;
O O 0.011 0.006
;International Tables for Crystallography
(1992, Vol. C, Tables 4.2.6.8 and 6.1.1.4)
;
